data_2005819
loop_
_publ_author_name
'Gack, C.'
'Kl\"ufers, P.'

_publ_section_title
;
 A Homoleptic Cuprate(II) Complex with Deprotonated
 1,6-Anhydro-\b-<small>D</small>-glucose (Levoglucosan) Ligands
;
_journal_issue 12
_journal_name_full 'Acta Crystallographica Section C'
_journal_page_first 2972
_journal_page_last 2975
_journal_paper_doi 10.1107/S010827019600947X
_journal_volume 52
_journal_year 1996
_chemical_formula_iupac 'Li2 [Cu (C6 H8 O5)2] , 8H2 O'
_chemical_formula_moiety 'C12 H16 Cu O10, Li2, 8H2 O'
_chemical_formula_structural 'Li2 Cu (C6 H8 O5)2 (H2 O)8'
_chemical_formula_sum 'C12 H32 Cu Li2 O18'
_chemical_formula_weight 541.80
_chemical_melting_point 371.15
_chemical_name_systematic
;
Lithium Bis(1,6-anhydro-\b-D-glucosidato(2-)-O^2^,O^4^)cuprate(II)
Octahydrate
;
_space_group_IT_number 1
_symmetry_cell_setting triclinic
_symmetry_space_group_name_Hall 'P 1'
_symmetry_space_group_name_H-M 'P 1'
_audit_creation_method SHELXL
_cell_angle_alpha 66.92(6)
_cell_angle_beta 85.13(6)
_cell_angle_gamma 64.39(4)
_cell_formula_units_Z 1
_cell_length_a 7.732(4)
_cell_length_b 8.879(6)
_cell_length_c 9.772(8)
_cell_measurement_reflns_used 283
_cell_measurement_temperature 293(2)
_cell_measurement_theta_max 18
_cell_measurement_theta_min 7
_cell_volume 553.6(7)
_computing_cell_refinement 'IPDS Diffractometer Software'
_computing_data_collection 'IPDS Diffractometer Software (Stoe & Cie, 1993)'
_computing_data_reduction 'IPDS Diffractometer Software'
_computing_molecular_graphics 'ORTEPII (Johnson, 1976), PLATON (Spek, 1982)'
_computing_publication_material SHELXL93
_computing_structure_refinement 'SHELXL93 (Sheldrick, 1993)'
_computing_structure_solution 'SHELXS86 (Sheldrick, 1985)'
_diffrn_ambient_temperature 293(2)
_diffrn_measurement_device 'Stoe IPDS'
_diffrn_measurement_method '\f-steps, area detector'
_diffrn_radiation_monochromator graphite
_diffrn_radiation_source 'fine-focus sealed tube'
_diffrn_radiation_type MoK\a
_diffrn_radiation_wavelength 0.71073
_diffrn_reflns_av_R_equivalents 0.0354
_diffrn_reflns_av_sigmaI/netI 0.0139
_diffrn_reflns_limit_h_max 9
_diffrn_reflns_limit_h_min -9
_diffrn_reflns_limit_k_max 10
_diffrn_reflns_limit_k_min -10
_diffrn_reflns_limit_l_max 12
_diffrn_reflns_limit_l_min -12
_diffrn_reflns_number 4250
_diffrn_reflns_theta_max 26.00
_diffrn_reflns_theta_min 5.55
_diffrn_standards_number No
_exptl_absorpt_coefficient_mu 1.071
_exptl_absorpt_correction_type none
_exptl_crystal_colour blue
_exptl_crystal_density_diffrn 1.625
_exptl_crystal_density_meas ?
_exptl_crystal_description prism
_exptl_crystal_F_000 283
_exptl_crystal_size_max 0.22
_exptl_crystal_size_mid 0.15
_exptl_crystal_size_min 0.11
_refine_diff_density_max .240
_refine_diff_density_min -.397
_refine_ls_abs_structure_details 'Flack (1983)'
_refine_ls_abs_structure_Flack -0.012(14)
_refine_ls_extinction_method none
_refine_ls_goodness_of_fit_all 1.067
_refine_ls_goodness_of_fit_obs 1.054
_refine_ls_hydrogen_treatment refall
_refine_ls_matrix_type full
_refine_ls_number_parameters 410
_refine_ls_number_reflns 3521
_refine_ls_number_restraints 29
_refine_ls_restrained_S_all 1.064
_refine_ls_restrained_S_obs 1.049
_refine_ls_R_factor_all 0.0362
_refine_ls_R_factor_obs 0.0342
_refine_ls_shift/esd_max 0.000
_refine_ls_shift/esd_mean 0.000
_refine_ls_structure_factor_coef Fsqd
_refine_ls_weighting_details 'w = 1/[\s^2^(Fo^2^)+(0.0494P)^2^+0.5354P] where P=(Fo^2^+2Fc^2^)/3'
_refine_ls_weighting_scheme calc
_refine_ls_wR_factor_all 0.0899
_refine_ls_wR_factor_obs 0.0871
_reflns_number_observed 3416
_reflns_number_total 3522
_reflns_observed_criterion >2sigma(I)
_cod_data_source_file sk1042.cif
_cod_data_source_block levo
_cod_depositor_comments
;
The following automatic conversions were performed:

'_chemical_melting_point' value '98_C' was changed to '371.15' - it
was converted from degrees Celsius(C) to Kelvins(K).

Automatic conversion script
Id: cif_fix_values 1715 2011-07-08 13:25:40Z adriana 

The following automatic conversions were performed:

'_exptl_crystal_density_meas' value 'not measured' was changed to '?'
- the value is perceived as not measured.

Automatic conversion script
Id: cif_fix_values 3008 2015-01-20 13:52:24Z robertas 

The following automatic conversions were performed:

'_refine_ls_weighting_scheme' value 'calc w =
1/[\s^2^(Fo^2^)+(0.0494P)^2^+0.5354P] where P=(Fo^2^+2Fc^2^)/3' was
changed to 'calc'. New tag '_refine_ls_weighting_details' was
created. The value of the new tag was set to 'w =
1/[\s^2^(Fo^2^)+(0.0494P)^2^+0.5354P] where P=(Fo^2^+2Fc^2^)/3'.

Automatic conversion script
Id: cif_fix_values 3143 2015-03-26 13:38:13Z robertas 
;
_cod_database_code 2005819

loop_
_symmetry_equiv_pos_as_xyz
'x, y, z'

loop_
_atom_site_aniso_label
_atom_site_aniso_U_11
_atom_site_aniso_U_22
_atom_site_aniso_U_33
_atom_site_aniso_U_12
_atom_site_aniso_U_13
_atom_site_aniso_U_23
Cu 0.0210(2) 0.0222(2) 0.0269(2) -0.01044(13) 0.00474(11) -0.01101(12)
O1 0.033(2) 0.040(2) 0.032(2) -0.0146(15) -0.0026(13) -0.0025(14)
O2 0.028(2) 0.022(2) 0.019(2) -0.010(2) 0.0058(14) -0.0062(14)
O3 0.029(2) 0.021(2) 0.044(2) -0.012(2) 0.005(2) -0.013(2)
O4 0.024(2) 0.021(2) 0.035(2) -0.010(2) 0.0065(15) -0.012(2)
O5 0.037(2) 0.038(2) 0.035(2) -0.024(2) 0.007(2) -0.019(2)
O11 0.043(2) 0.043(2) 0.032(2) -0.016(2) 0.0009(14) -0.0080(15)
O21 0.018(2) 0.024(2) 0.030(2) -0.008(2) 0.0041(14) -0.010(2)
O31 0.031(2) 0.021(2) 0.042(2) -0.012(2) 0.007(2) -0.012(2)
O41 0.025(2) 0.025(2) 0.034(2) -0.012(2) 0.005(2) -0.012(2)
O51 0.031(2) 0.032(2) 0.037(2) -0.016(2) 0.0033(15) -0.019(2)
C1 0.027(2) 0.028(3) 0.024(2) -0.016(2) -0.001(2) -0.001(2)
C2 0.024(3) 0.020(3) 0.027(2) -0.009(2) 0.004(2) -0.010(2)
C3 0.029(3) 0.019(3) 0.023(2) -0.007(2) -0.002(2) -0.004(2)
C4 0.022(2) 0.019(3) 0.031(2) -0.012(2) 0.007(2) -0.005(2)
C5 0.040(3) 0.043(3) 0.024(2) -0.024(3) 0.008(2) -0.021(2)
C6 0.047(3) 0.049(3) 0.022(2) -0.029(3) -0.001(2) -0.006(2)
C11 0.032(3) 0.025(3) 0.030(2) -0.012(2) 0.006(2) -0.006(2)
C21 0.023(2) 0.031(3) 0.030(2) -0.015(2) 0.007(2) -0.018(2)
C31 0.025(3) 0.024(3) 0.032(3) -0.015(2) 0.008(2) -0.018(2)
C41 0.021(3) 0.025(3) 0.033(3) -0.007(2) 0.008(2) -0.011(2)
C51 0.024(2) 0.031(3) 0.039(3) -0.012(2) 0.001(2) -0.015(2)
C61 0.040(3) 0.039(3) 0.034(2) -0.017(2) -0.009(2) -0.006(2)
Li1 0.030(5) 0.031(5) 0.028(4) -0.018(4) 0.002(4) -0.012(4)
Li2 0.016(4) 0.028(5) 0.041(5) -0.004(4) 0.007(4) -0.020(4)
O91 0.033(2) 0.078(4) 0.090(4) -0.014(2) -0.006(2) -0.064(3)
O92 0.076(3) 0.079(4) 0.039(2) -0.060(3) 0.012(2) -0.024(2)
O93 0.021(2) 0.054(3) 0.054(2) -0.009(2) 0.004(2) -0.036(2)
O94 0.056(3) 0.068(3) 0.046(3) -0.044(3) 0.012(2) -0.027(2)
O95 0.037(2) 0.071(3) 0.035(2) -0.029(2) 0.0109(13) -0.025(2)
O96 0.066(3) 0.056(2) 0.039(2) -0.028(2) -0.002(2) -0.022(2)
O97 0.043(2) 0.073(3) 0.038(2) -0.015(2) 0.0030(15) -0.026(2)
O98 0.056(2) 0.050(2) 0.055(2) -0.025(2) -0.004(2) -0.026(2)

loop_
_atom_site_label
_atom_site_occupancy
_atom_site_fract_x
_atom_site_fract_y
_atom_site_fract_z
_atom_site_U_iso_or_equiv
_atom_site_thermal_displace_type
_atom_site_calc_flag
_atom_site_refinement_flags
_atom_site_type_symbol
Cu 1 0.49965(8) 0.49990(8) 0.50022(6) 0.02267(12) Uani d . Cu
O1 1 0.9010(6) -0.0235(6) 0.8485(4) 0.0389(10) Uani d . O
O2 1 0.7035(5) 0.2936(5) 0.4622(4) 0.0239(9) Uani d . O
O3 1 0.6636(6) -0.1160(6) 0.7118(5) 0.0314(9) Uani d D O
O4 1 0.3510(5) 0.3684(5) 0.6135(4) 0.0264(9) Uani d . O
O5 1 0.7026(6) 0.2765(6) 0.7532(4) 0.0323(9) Uani d . O
O11 1 0.3166(6) 0.9833(6) 0.0678(4) 0.0423(10) Uani d . O
O21 1 0.6541(5) 0.6271(5) 0.3944(4) 0.0245(8) Uani d . O
O31 1 0.3505(6) 1.1114(5) 0.2927(4) 0.0317(9) Uani d D O
O41 1 0.2923(5) 0.7119(6) 0.5303(4) 0.0277(9) Uani d . O
O51 1 0.3092(6) 0.7260(6) 0.2399(4) 0.0306(9) Uani d . O
C1 1 0.8474(8) 0.1403(8) 0.7143(6) 0.0283(12) Uani d . C
C2 1 0.7633(8) 0.1234(8) 0.5858(5) 0.0236(11) Uani d . C
C3 1 0.5931(8) 0.0792(8) 0.6285(6) 0.0259(12) Uani d . C
C4 1 0.4624(7) 0.1875(7) 0.7163(6) 0.0250(11) Uani d . C
C5 1 0.5819(8) 0.1886(9) 0.8322(5) 0.0311(13) Uani d . C
C6 1 0.7338(9) 0.0048(9) 0.9322(6) 0.0385(13) Uani d . C
C11 1 0.4380(8) 0.8048(8) 0.1706(6) 0.0316(13) Uani d . C
C21 1 0.5504(8) 0.8051(8) 0.2918(6) 0.0251(11) Uani d . C
C31 1 0.4134(7) 0.9215(8) 0.3740(6) 0.0236(11) Uani d . C
C41 1 0.2371(8) 0.8802(8) 0.4079(6) 0.0278(13) Uani d . C
C51 1 0.1587(8) 0.8779(8) 0.2703(6) 0.0308(12) Uani d . C
C61 1 0.1321(9) 1.0359(9) 0.1239(6) 0.0396(13) Uani d . C
Li1 1 0.8561(14) 0.4245(14) 0.3644(10) 0.028(2) Uani d . Li
Li2 1 0.1470(13) 0.5750(14) 0.6342(11) 0.029(2) Uani d . Li
H1 1 0.9395(68) 0.1792(65) 0.6794(49) 0.017(11) Uiso d . H
H2 1 0.8519(75) 0.0456(75) 0.5642(51) 0.016(12) Uiso d . H
H3 1 0.5356(77) 0.0943(72) 0.5554(62) 0.028(15) Uiso d . H
H4 1 0.3758(71) 0.1476(67) 0.7591(50) 0.016(11) Uiso d . H
H5 1 0.4764(60) 0.2803(60) 0.8671(47) 0.016(10) Uiso d . H
H61 1 0.7723(72) -0.0056(69) 1.0244(56) 0.038(12) Uiso d . H
H62 1 0.7190(83) -0.1034(87) 0.9599(62) 0.049(15) Uiso d . H
H11 1 0.5056(66) 0.7569(63) 0.0890(50) 0.022(12) Uiso d . H
H21 1 0.6305(86) 0.8818(79) 0.2338(60) 0.034(15) Uiso d . H
H31 1 0.4838(62) 0.8808(59) 0.4805(48) 0.013(10) Uiso d . H
H41 1 0.1293(77) 0.9969(75) 0.4295(58) 0.029(14) Uiso d . H
H51 1 0.0351(81) 0.8595(75) 0.2901(58) 0.034(15) Uiso d . H
H611 1 0.0509(78) 1.0335(75) 0.0485(60) 0.049(14) Uiso d . H
H622 1 0.1015(88) 1.1484(89) 0.1331(63) 0.057(16) Uiso d . H
H831 1 0.5649(67) -0.1220(114) 0.7476(77) 0.068(4) Uiso d D H
H832 1 0.4487(69) 1.1278(109) 0.2732(79) 0.068(4) Uiso d D H
O91 1 -0.1116(7) 0.6703(8) 0.5484(6) 0.0598(15) Uani d D O
H911 1 -0.1875(76) 0.7535(64) 0.5721(68) 0.068(4) Uiso d D H
H912 1 -0.1781(79) 0.6605(97) 0.4932(71) 0.068(4) Uiso d D H
O92 1 0.6192(9) 0.2445(9) 0.2253(6) 0.0544(13) Uani d D O
H921 1 0.6457(112) 0.2609(104) 0.2970(44) 0.068(4) Uiso d D H
H922 1 0.6565(89) 0.3064(77) 0.1530(40) 0.068(4) Uiso d D H
O93 1 1.1149(5) 0.3229(6) 0.4498(5) 0.0407(10) Uani d D O
H931 1 1.1803(84) 0.3497(106) 0.4914(71) 0.068(4) Uiso d D H
H932 1 1.1847(75) 0.2867(87) 0.3897(57) 0.068(4) Uiso d D H
O94 1 0.3745(7) 0.7688(8) 0.7623(5) 0.0485(12) Uani d D O
H941 1 0.3433(90) 0.7408(111) 0.7003(66) 0.068(4) Uiso d D H
H942 1 0.2775(56) 0.8013(94) 0.8056(64) 0.068(4) Uiso d D H
O95 1 0.8929(5) 0.4867(6) 0.1539(4) 0.0452(9) Uani d D O
H951 1 0.8519(79) 0.4790(96) 0.0836(47) 0.068(4) Uiso d D H
H952 1 0.9925(57) 0.4976(94) 0.1321(59) 0.068(4) Uiso d D H
O96 1 0.6991(7) 0.4570(7) 0.9426(4) 0.0515(11) Uani d D O
H961 1 0.5965(52) 0.5349(69) 0.8904(58) 0.068(4) Uiso d D H
H962 1 0.7693(77) 0.4154(88) 0.8851(57) 0.068(4) Uiso d D H
O97 1 0.0703(6) 0.5986(6) 0.8233(4) 0.0539(12) Uani d D O
H971 1 0.1267(67) 0.6076(90) 0.8863(62) 0.068(4) Uiso d D H
H972 1 -0.0452(31) 0.6657(77) 0.8223(66) 0.068(4) Uiso d D H
O98 1 0.2397(7) 0.5388(6) 0.0927(5) 0.0508(10) Uani d D O
H981 1 0.2578(82) 0.6144(60) 0.1118(74) 0.068(4) Uiso d D H
H982 1 0.3444(50) 0.4475(52) 0.1196(76) 0.068(4) Uiso d D H

loop_
_atom_type_symbol
_atom_type_description
_atom_type_scat_dispersion_real
_atom_type_scat_dispersion_imag
_atom_type_scat_source
C C .0033 .0016 'International Tables Vol C Tables 4.2.6.8 and 6.1.1.4'
H H .0000 .0000 'International Tables Vol C Tables 4.2.6.8 and 6.1.1.4'
Cu Cu .3201 1.2651 'International Tables Vol C Tables 4.2.6.8 and 6.1.1.4'
Li Li -.0003 .0001 'International Tables Vol C Tables 4.2.6.8 and 6.1.1.4'
O O .0106 .0060 'International Tables Vol C Tables 4.2.6.8 and 6.1.1.4'

loop_
_geom_angle_atom_site_label_1
_geom_angle_atom_site_label_2
_geom_angle_atom_site_label_3
_geom_angle
_geom_angle_publ_flag
O21 Cu O4 177.8(2) ?
O21 Cu O2 83.7(2) ?
O4 Cu O2 96.1(2) ?
O21 Cu O41 95.4(2) ?
O4 Cu O41 84.9(2) ?
O2 Cu O41 177.9(2) ?
O21 Cu Li2 138.5(3) ?
O4 Cu Li2 41.8(2) ?
O2 Cu Li2 137.7(3) ?
O41 Cu Li2 43.1(2) ?
O21 Cu Li1 41.4(2) ?
O4 Cu Li1 138.2(2) ?
O2 Cu Li1 42.3(2) ?
O41 Cu Li1 136.8(2) ?
Li2 Cu Li1 179.9(4) ?
C1 O1 C6 106.0(4) ?
C2 O2 Li1 128.1(4) ?
C2 O2 Cu 114.2(3) ?
Li1 O2 Cu 94.4(3) ?
C3 O3 H831 101.(6) ?
C4 O4 Li2 133.1(4) ?
C4 O4 Cu 115.3(3) ?
Li2 O4 Cu 94.8(3) ?
C1 O5 C5 102.2(4) ?
C11 O11 C61 107.0(4) ?
C21 O21 Li1 129.5(4) ?
C21 O21 Cu 115.5(3) ?
Li1 O21 Cu 96.2(3) ?
C31 O31 H832 107.(6) ?
C41 O41 Li2 131.4(4) ?
C41 O41 Cu 115.5(3) ?
Li2 O41 Cu 92.7(3) ?
C11 O51 C51 100.2(4) y
O5 C1 O1 104.5(4) ?
O5 C1 C2 109.2(5) ?
O1 C1 C2 110.9(5) ?
O5 C1 H1 106.(3) ?
O1 C1 H1 117.(3) ?
C2 C1 H1 108.(3) ?
O2 C2 C3 109.5(4) ?
O2 C2 C1 106.9(5) ?
C3 C2 C1 111.9(4) ?
O2 C2 H2 109.(3) ?
C3 C2 H2 113.(4) ?
C1 C2 H2 107.(4) ?
O3 C3 C2 109.0(4) ?
O3 C3 C4 112.2(4) ?
C2 C3 C4 111.0(5) ?
O3 C3 H3 101.(4) ?
C2 C3 H3 111.(4) ?
C4 C3 H3 112.(4) ?
O4 C4 C5 109.7(5) ?
O4 C4 C3 108.2(4) ?
C5 C4 C3 110.7(5) ?
O4 C4 H4 105.(3) ?
C5 C4 H4 111.(3) ?
C3 C4 H4 113.(3) ?
O5 C5 C6 100.5(4) y
O5 C5 C4 108.0(4) ?
C6 C5 C4 115.6(5) y
O5 C5 H5 106.(3) ?
C6 C5 H5 126.(2) ?
C4 C5 H5 100.(3) ?
O1 C6 C5 104.3(4) ?
O1 C6 H61 107.(3) ?
C5 C6 H61 116.(3) ?
O1 C6 H62 104.(4) ?
C5 C6 H62 123.(4) ?
H61 C6 H62 101.(5) ?
O11 C11 O51 104.9(5) ?
O11 C11 C21 112.7(5) ?
O51 C11 C21 108.8(4) ?
O11 C11 H11 95.(3) ?
O51 C11 H11 111.(3) ?
C21 C11 H11 122.(3) ?
O21 C21 C11 109.4(5) ?
O21 C21 C31 109.6(4) ?
C11 C21 C31 111.1(5) ?
O21 C21 H21 118.(3) ?
C11 C21 H21 106.(3) ?
C31 C21 H21 103.(3) ?
O31 C31 C41 109.4(4) ?
O31 C31 C21 113.5(4) ?
C41 C31 C21 109.3(5) ?
O31 C31 H31 110.(3) ?
C41 C31 H31 106.(2) ?
C21 C31 H31 109.(2) ?
O41 C41 C51 111.2(5) ?
O41 C41 C31 108.4(5) ?
C51 C41 C31 110.5(4) ?
O41 C41 H41 114.(3) ?
C51 C41 H41 108.(3) ?
C31 C41 H41 104.(3) ?
O51 C51 C61 101.0(5) y
O51 C51 C41 107.0(5) ?
C61 C51 C41 116.2(6) y
O51 C51 H51 110.(3) ?
C61 C51 H51 111.(3) ?
C41 C51 H51 111.(3) ?
O11 C61 C51 104.4(5) ?
O11 C61 H611 101.(3) ?
C51 C61 H611 108.(3) ?
O11 C61 H622 107.(4) ?
C51 C61 H622 115.(3) ?
H611 C61 H622 120.(5) ?
O93 Li1 O21 121.6(5) ?
O93 Li1 O95 100.9(5) ?
O21 Li1 O95 110.7(5) ?
O93 Li1 O2 117.3(5) ?
O21 Li1 O2 85.6(4) ?
O95 Li1 O2 121.9(5) ?
O93 Li1 Cu 130.6(4) ?
O21 Li1 Cu 42.4(2) ?
O95 Li1 Cu 128.2(4) ?
O2 Li1 Cu 43.3(2) ?
O4 Li2 O91 121.6(6) ?
O4 Li2 O41 87.5(4) ?
O91 Li2 O41 116.2(5) ?
O4 Li2 O97 125.6(5) ?
O91 Li2 O97 94.8(4) ?
O41 Li2 O97 112.8(6) ?
O4 Li2 Cu 43.3(2) ?
O91 Li2 Cu 130.3(5) ?
O41 Li2 Cu 44.2(2) ?
O97 Li2 Cu 133.9(5) ?
Li2 O91 H911 112.(5) ?
Li2 O91 H912 143.(5) ?
H911 O91 H912 105.0(18) ?
H921 O92 H922 104.8(18) ?
Li1 O93 H931 138.(5) ?
Li1 O93 H932 106.(4) ?
H931 O93 H932 104.3(17) ?
H941 O94 H942 105.0(18) ?
Li1 O95 H951 136.(4) ?
Li1 O95 H952 114.(4) ?
H951 O95 H952 107.4(18) ?
H961 O96 H962 104.8(17) ?
Li2 O97 H971 131.(4) ?
Li2 O97 H972 115.(4) ?
H971 O97 H972 104.3(17) ?
H981 O98 H982 104.4(17) ?

loop_
_geom_bond_atom_site_label_1
_geom_bond_atom_site_label_2
_geom_bond_distance
_geom_bond_publ_flag
Cu O41 1.986(4) y
Cu O4 1.960(4) y
Cu O2 1.979(4) y
Cu O21 1.952(4) y
Cu Li2 2.846(9) ?
Cu Li1 2.879(10) ?
O1 C1 1.443(6) ?
O1 C6 1.451(7) ?
O2 C2 1.420(7) ?
O2 Li1 1.944(10) y
O3 C3 1.455(7) ?
O3 H831 0.83(2) ?
O4 C4 1.420(7) ?
O4 Li2 1.905(10) y
O5 C1 1.407(8) ?
O5 C5 1.453(7) ?
O11 C11 1.424(7) ?
O11 C61 1.430(7) ?
O21 C21 1.395(7) ?
O21 Li1 1.915(11) y
O31 C31 1.420(7) ?
O31 H832 0.83(2) ?
O41 C41 1.407(7) ?
O41 Li2 1.947(10) y
O51 C11 1.434(7) ?
O51 C51 1.469(7) ?
C1 C2 1.546(8) ?
C1 H1 0.91(5) ?
C2 C3 1.512(8) ?
C2 H2 0.82(6) ?
C3 C4 1.531(8) ?
C3 H3 0.81(6) ?
C4 C5 1.527(8) ?
C4 H4 0.89(5) ?
C5 C6 1.512(9) ?
C5 H5 1.02(4) ?
C6 H61 0.93(5) ?
C6 H62 0.95(7) ?
C11 C21 1.529(8) ?
C11 H11 1.05(5) ?
C21 C31 1.548(8) ?
C21 H21 1.08(6) ?
C31 C41 1.537(8) ?
C31 H31 1.07(4) ?
C41 C51 1.532(9) ?
C41 H41 1.10(6) ?
C51 C61 1.512(8) ?
C51 H51 1.03(6) ?
C61 H611 1.02(6) ?
C61 H622 0.96(7) ?
Li1 O93 1.910(11) y
Li1 O95 1.940(10) y
Li1 H932 2.28(5) ?
Li2 O91 1.919(11) y
Li2 O97 1.955(11) y
O91 H911 0.83(2) ?
O91 H912 0.83(2) ?
O92 H921 0.83(2) ?
O92 H922 0.83(2) ?
O93 H931 0.83(2) ?
O93 H932 0.83(2) ?
O94 H941 0.83(2) ?
O94 H942 0.82(2) ?
O95 H951 0.82(2) ?
O95 H952 0.82(2) ?
O96 H961 0.83(2) ?
O96 H962 0.83(2) ?
O97 H971 0.83(2) ?
O97 H972 0.83(2) ?
O98 H981 0.83(2) ?
O98 H982 0.83(2) ?
